data_2213726
loop_
_publ_author_name
'Dolzhenko, Anton V.'
'Tan, Geok Kheng'
'Koh, Lip Lin'
'Dolzhenko, Anna V.'
'Chui, Wai Keung'

_publ_section_title 7,7-Dimethyl-2-phenyl-6,7-dihydro-1,2,4-triazolo[1,5-<i>a</i>][1,3,5]triazin-5-amine
_journal_coeditor_code CI2379
_journal_issue 6
_journal_name_full 'Acta Crystallographica Section E'
_journal_page_first o2796
_journal_page_last o2796
_journal_paper_doi 10.1107/S1600536807021009
_journal_volume 63
_journal_year 2007
_chemical_formula_iupac 'C12 H14 N6'
_chemical_formula_moiety 'C12 H14 N6'
_chemical_formula_sum 'C12 H14 N6'
_chemical_formula_weight 242.29
_chemical_melting_point 567
_chemical_name_systematic
;
7,7-Dimethyl-2-phenyl-6,7-dihydro-1,2,4-triazolo[1,5-<i>a</i>][1,3,5]triazin-
5-amine
;
_space_group_IT_number 61
_symmetry_cell_setting orthorhombic
_symmetry_space_group_name_Hall '-P 2ac 2ab'
_symmetry_space_group_name_H-M 'P b c a'
_atom_sites_solution_hydrogens geom
_atom_sites_solution_primary direct
_atom_sites_solution_secondary difmap
_audit_creation_method SHELXL97
_cell_angle_alpha 90.00
_cell_angle_beta 90.00
_cell_angle_gamma 90.00
_cell_formula_units_Z 8
_cell_length_a 9.9667(6)
_cell_length_b 12.6544(8)
_cell_length_c 18.9142(12)
_cell_measurement_reflns_used 3419
_cell_measurement_temperature 223(2)
_cell_measurement_theta_max 24.64
_cell_measurement_theta_min 2.82
_cell_volume 2385.5(3)
_computing_cell_refinement 'SAINT (Bruker, 2003)'
_computing_data_collection 'SMART (Bruker, 2003)'
_computing_data_reduction SAINT
_computing_molecular_graphics 'SHELXTL (Bruker, 2003)'
_computing_publication_material SHELXTL
_computing_structure_refinement 'SHELXL97 (Sheldrick, 1997)'
_computing_structure_solution 'SHELXS97 (Sheldrick, 1997)'
_diffrn_ambient_temperature 223(2)
_diffrn_measured_fraction_theta_full 0.999
_diffrn_measured_fraction_theta_max 0.999
_diffrn_measurement_device_type 'Bruker SMART APEX CCD area-detector'
_diffrn_measurement_method '\f and \w'
_diffrn_radiation_monochromator graphite
_diffrn_radiation_type MoK\a
_diffrn_radiation_wavelength 0.71073
_diffrn_reflns_av_R_equivalents 0.0323
_diffrn_reflns_av_sigmaI/netI 0.0255
_diffrn_reflns_limit_h_max 12
_diffrn_reflns_limit_h_min -12
_diffrn_reflns_limit_k_max 16
_diffrn_reflns_limit_k_min -16
_diffrn_reflns_limit_l_max 20
_diffrn_reflns_limit_l_min -24
_diffrn_reflns_number 15692
_diffrn_reflns_theta_full 27.48
_diffrn_reflns_theta_max 27.48
_diffrn_reflns_theta_min 2.15
_diffrn_standards_number 0
_exptl_absorpt_coefficient_mu 0.089
_exptl_absorpt_correction_T_max 0.9811
_exptl_absorpt_correction_T_min 0.9232
_exptl_absorpt_correction_type multi-scan
_exptl_absorpt_process_details '(SADABS; Sheldrick, 2001)'
_exptl_crystal_colour colourless
_exptl_crystal_density_diffrn 1.349
_exptl_crystal_density_method 'not measured'
_exptl_crystal_description block
_exptl_crystal_F_000 1024
_exptl_crystal_size_max 0.38
_exptl_crystal_size_mid 0.38
_exptl_crystal_size_min 0.22
_refine_diff_density_max 0.254
_refine_diff_density_min -0.235
_refine_ls_extinction_method none
_refine_ls_goodness_of_fit_ref 1.108
_refine_ls_hydrogen_treatment mixed
_refine_ls_matrix_type full
_refine_ls_number_parameters 169
_refine_ls_number_reflns 2732
_refine_ls_number_restraints 0
_refine_ls_restrained_S_all 1.108
_refine_ls_R_factor_all 0.0597
_refine_ls_R_factor_gt 0.0506
_refine_ls_shift/su_max 0.001
_refine_ls_shift/su_mean 0.000
_refine_ls_structure_factor_coef Fsqd
_refine_ls_weighting_details 'calc w = 1/[\s^2^(Fo^2^)+(0.0592P)^2^+0.7044P] where P=(Fo^2^+2Fc^2^)/3'
_refine_ls_weighting_scheme calc
_refine_ls_wR_factor_gt 0.1197
_refine_ls_wR_factor_ref 0.1260
_reflns_number_gt 2345
_reflns_number_total 2732
_reflns_threshold_expression I>2\s(I)
_cod_data_source_file ci2379.cif
_cod_data_source_block I
_cod_database_code 2213726
_cod_database_fobs_code 2213726

loop_
_symmetry_equiv_pos_as_xyz
'x, y, z'
'-x+1/2, -y, z+1/2'
'-x, y+1/2, -z+1/2'
'x+1/2, -y+1/2, -z'
'-x, -y, -z'
'x-1/2, y, -z-1/2'
'x, -y-1/2, z-1/2'
'-x-1/2, y-1/2, z'

loop_
_atom_site_type_symbol
_atom_site_label
_atom_site_fract_x
_atom_site_fract_y
_atom_site_fract_z
_atom_site_U_iso_or_equiv
_atom_site_adp_type
_atom_site_calc_flag
_atom_site_refinement_flags
_atom_site_occupancy
N N1 0.37457(12) 0.65120(10) 0.10869(6) 0.0291(3) Uani d . 1
N N2 0.19963(12) 0.58806(10) 0.04415(6) 0.0296(3) Uani d . 1
N N3 0.16605(12) 0.59905(10) 0.11387(6) 0.0279(3) Uani d . 1
N N4 0.03331(12) 0.62047(11) 0.21265(7) 0.0311(3) Uani d . 1
H H4N -0.047(2) 0.6331(15) 0.2304(10) 0.045(5) Uiso d . 1
N N5 0.26523(12) 0.65592(11) 0.22214(6) 0.0319(3) Uani d . 1
N N6 0.12227(13) 0.69071(11) 0.31414(6) 0.0367(3) Uani d . 1
H H6A 0.1895 0.7154 0.3384 0.044 Uiso calc R 1
H H6B 0.0422 0.6900 0.3325 0.044 Uiso calc R 1
C C1 0.54355(16) 0.64131(12) -0.01825(9) 0.0359(4) Uani d . 1
H H1 0.5857 0.6534 0.0255 0.043 Uiso calc R 1
C C2 0.61893(18) 0.64144(13) -0.07971(10) 0.0424(4) Uani d . 1
H H2 0.7118 0.6538 -0.0776 0.051 Uiso calc R 1
C C3 0.5583(2) 0.62357(14) -0.14375(10) 0.0486(5) Uani d . 1
H H3 0.6097 0.6230 -0.1854 0.058 Uiso calc R 1
C C4 0.4215(2) 0.60640(15) -0.14692(9) 0.0517(5) Uani d . 1
H H4 0.3799 0.5945 -0.1908 0.062 Uiso calc R 1
C C5 0.34574(18) 0.60667(14) -0.08594(9) 0.0402(4) Uani d . 1
H H5 0.2526 0.5954 -0.0885 0.048 Uiso calc R 1
C C6 0.40643(15) 0.62352(11) -0.02072(8) 0.0293(3) Uani d . 1
C C7 0.32580(14) 0.62084(11) 0.04426(7) 0.0270(3) Uani d . 1
C C8 0.27040(14) 0.63578(11) 0.15129(7) 0.0269(3) Uani d . 1
C C9 0.03860(13) 0.56495(12) 0.14464(7) 0.0278(3) Uani d . 1
C C10 0.14201(14) 0.65383(11) 0.24861(8) 0.0277(3) Uani d . 1
C C11 0.03960(17) 0.44561(13) 0.15463(9) 0.0384(4) Uani d . 1
H H14A 0.1180 0.4254 0.1818 0.058 Uiso calc R 1
H H14B 0.0423 0.4113 0.1088 0.058 Uiso calc R 1
H H14C -0.0409 0.4241 0.1796 0.058 Uiso calc R 1
C C12 -0.07755(15) 0.59963(13) 0.09832(8) 0.0338(3) Uani d . 1
H H13A -0.1616 0.5817 0.1213 0.051 Uiso calc R 1
H H13B -0.0722 0.5639 0.0530 0.051 Uiso calc R 1
H H13C -0.0731 0.6754 0.0911 0.051 Uiso calc R 1

loop_
_atom_site_aniso_label
_atom_site_aniso_U_11
_atom_site_aniso_U_22
_atom_site_aniso_U_33
_atom_site_aniso_U_12
_atom_site_aniso_U_13
_atom_site_aniso_U_23
N1 0.0221(6) 0.0391(7) 0.0261(6) -0.0008(5) 0.0012(5) 0.0018(5)
N2 0.0286(6) 0.0368(6) 0.0234(6) -0.0032(5) 0.0038(5) -0.0005(5)
N3 0.0223(6) 0.0387(7) 0.0227(6) -0.0031(5) 0.0019(4) -0.0001(5)
N4 0.0202(6) 0.0463(7) 0.0267(6) -0.0017(5) 0.0031(5) -0.0044(5)
N5 0.0208(6) 0.0506(7) 0.0242(6) -0.0010(5) 0.0000(5) -0.0002(5)
N6 0.0234(6) 0.0573(8) 0.0295(7) -0.0030(6) 0.0016(5) -0.0084(6)
C1 0.0319(8) 0.0398(8) 0.0360(8) 0.0029(6) 0.0052(6) 0.0031(7)
C2 0.0379(9) 0.0404(9) 0.0489(10) 0.0031(7) 0.0167(7) 0.0055(7)
C3 0.0620(12) 0.0447(10) 0.0392(10) 0.0003(8) 0.0254(9) 0.0001(7)
C4 0.0702(13) 0.0566(11) 0.0282(8) -0.0132(10) 0.0088(8) -0.0067(8)
C5 0.0436(10) 0.0454(9) 0.0314(8) -0.0115(7) 0.0043(7) -0.0031(7)
C6 0.0319(8) 0.0276(7) 0.0284(7) -0.0007(6) 0.0058(6) 0.0014(5)
C7 0.0258(7) 0.0295(7) 0.0256(7) -0.0001(5) 0.0021(5) 0.0026(5)
C8 0.0209(6) 0.0337(7) 0.0260(7) -0.0002(5) -0.0011(5) 0.0024(5)
C9 0.0213(7) 0.0360(7) 0.0260(7) -0.0041(5) 0.0016(5) -0.0002(6)
C10 0.0229(7) 0.0343(7) 0.0260(7) 0.0011(5) -0.0001(5) 0.0013(6)
C11 0.0389(9) 0.0362(8) 0.0400(9) -0.0038(6) 0.0052(7) 0.0035(7)
C12 0.0254(7) 0.0423(8) 0.0337(8) -0.0028(6) -0.0033(6) -0.0008(6)

loop_
_atom_type_symbol
_atom_type_description
_atom_type_scat_dispersion_real
_atom_type_scat_dispersion_imag
_atom_type_scat_source
C C 0.0033 0.0016 'International Tables Vol C Tables 4.2.6.8 and 6.1.1.4'
H H 0.0000 0.0000 'International Tables Vol C Tables 4.2.6.8 and 6.1.1.4'
N N 0.0061 0.0033 'International Tables Vol C Tables 4.2.6.8 and 6.1.1.4'

loop_
_geom_angle_atom_site_label_1
_geom_angle_atom_site_label_2
_geom_angle_atom_site_label_3
_geom_angle
C8 N1 C7 102.79(12)
C7 N2 N3 101.48(11)
C8 N3 N2 110.75(11)
C8 N3 C9 124.46(12)
N2 N3 C9 124.49(11)
C10 N4 C9 124.34(12)
C10 N4 H4N 118.6(12)
C9 N4 H4N 117.1(12)
C10 N5 C8 113.69(12)
C10 N6 H6A 120.0
C10 N6 H6B 120.0
H6A N6 H6B 120.0
C2 C1 C6 120.48(16)
C2 C1 H1 119.8
C6 C1 H1 119.8
C3 C2 C1 120.14(17)
C3 C2 H2 119.9
C1 C2 H2 119.9
C2 C3 C4 119.90(16)
C2 C3 H3 120.0
C4 C3 H3 120.0
C5 C4 C3 120.24(18)
C5 C4 H4 119.9
C3 C4 H4 119.9
C4 C5 C6 120.30(17)
C4 C5 H5 119.9
C6 C5 H5 119.9
C1 C6 C5 118.94(14)
C1 C6 C7 121.00(14)
C5 C6 C7 120.05(14)
N2 C7 N1 115.29(12)
N2 C7 C6 121.70(13)
N1 C7 C6 123.01(13)
N1 C8 N3 109.69(13)
N1 C8 N5 126.68(13)
N3 C8 N5 123.61(13)
N3 C9 N4 103.82(11)
N3 C9 C12 110.36(12)
N4 C9 C12 109.91(12)
N3 C9 C11 109.67(12)
N4 C9 C11 111.51(12)
C12 C9 C11 111.33(13)
N5 C10 N6 118.58(13)
N5 C10 N4 124.07(13)
N6 C10 N4 117.30(13)
C9 C11 H14A 109.5
C9 C11 H14B 109.5
H14A C11 H14B 109.5
C9 C11 H14C 109.5
H14A C11 H14C 109.5
H14B C11 H14C 109.5
C9 C12 H13A 109.5
C9 C12 H13B 109.5
H13A C12 H13B 109.5
C9 C12 H13C 109.5
H13A C12 H13C 109.5
H13B C12 H13C 109.5

loop_
_geom_bond_atom_site_label_1
_geom_bond_atom_site_label_2
_geom_bond_distance
N1 C8 1.3286(18)
N1 C7 1.3670(18)
N2 C7 1.3241(19)
N2 N3 1.3675(16)
N3 C8 1.3410(18)
N3 C9 1.4624(17)
N4 C10 1.3470(18)
N4 C9 1.4666(18)
N4 H4N 0.88(2)
N5 C10 1.3266(18)
N5 C8 1.3652(19)
N6 C10 1.3389(19)
N6 H6A 0.87
N6 H6B 0.87
C1 C2 1.384(2)
C1 C6 1.386(2)
C1 H1 0.94
C2 C3 1.373(3)
C2 H2 0.94
C3 C4 1.382(3)
C3 H3 0.94
C4 C5 1.379(2)
C4 H4 0.94
C5 C6 1.390(2)
C5 H5 0.94
C6 C7 1.4690(19)
C9 C12 1.517(2)
C9 C11 1.522(2)
C11 H14A 0.97
C11 H14B 0.97
C11 H14C 0.97
C12 H13A 0.97
C12 H13B 0.97
C12 H13C 0.97

loop_
_geom_hbond_atom_site_label_D
_geom_hbond_atom_site_label_H
_geom_hbond_atom_site_label_A
_geom_hbond_site_symmetry_A
_geom_hbond_distance_DH
_geom_hbond_distance_HA
_geom_hbond_distance_DA
_geom_hbond_angle_DHA
N4 H4N N5 6_556 0.88(2) 2.10(2) 2.9768(17) 176(2)
N6 H6B N1 6_556 0.87 2.07 2.9113(18) 163

loop_
_geom_torsion_atom_site_label_1
_geom_torsion_atom_site_label_2
_geom_torsion_atom_site_label_3
_geom_torsion_atom_site_label_4
_geom_torsion
C7 N2 N3 C8 -0.51(15)
C7 N2 N3 C9 -174.53(13)
C6 C1 C2 C3 -0.2(2)
C1 C2 C3 C4 0.6(3)
C2 C3 C4 C5 -0.3(3)
C3 C4 C5 C6 -0.4(3)
C2 C1 C6 C5 -0.5(2)
C2 C1 C6 C7 178.63(14)
C4 C5 C6 C1 0.8(2)
C4 C5 C6 C7 -178.32(16)
N3 N2 C7 N1 0.28(16)
N3 N2 C7 C6 -179.93(13)
C8 N1 C7 N2 0.05(16)
C8 N1 C7 C6 -179.74(13)
C1 C6 C7 N2 -169.39(14)
C5 C6 C7 N2 9.7(2)
C1 C6 C7 N1 10.4(2)
C5 C6 C7 N1 -170.48(14)
C7 N1 C8 N3 -0.37(15)
C7 N1 C8 N5 -178.73(14)
N2 N3 C8 N1 0.58(16)
C9 N3 C8 N1 174.60(13)
N2 N3 C8 N5 179.00(13)
C9 N3 C8 N5 -7.0(2)
C10 N5 C8 N1 166.91(14)
C10 N5 C8 N3 -11.2(2)
C8 N3 C9 N4 23.14(18)
N2 N3 C9 N4 -163.64(13)
C8 N3 C9 C12 140.88(14)
N2 N3 C9 C12 -45.91(18)
C8 N3 C9 C11 -96.12(16)
N2 N3 C9 C11 77.09(17)
C10 N4 C9 N3 -25.30(18)
C10 N4 C9 C12 -143.35(14)
C10 N4 C9 C11 92.70(17)
C8 N5 C10 N6 -168.20(13)
C8 N5 C10 N4 9.1(2)
C9 N4 C10 N5 11.3(2)
C9 N4 C10 N6 -171.38(14)

loop_
_cod_related_entry_id
_cod_related_entry_database
_cod_related_entry_code
1 ChemSpider 21124511
